data_4301939
loop_
_publ_author_name
'Kristen E. Funck'
'Matthew G. Hilfiger'
'Curtis P. Berlinguette'
'Michael Shatruk'
'Wolfgang Wernsdorfer'
'Kim R. Dunbar'

_publ_contact_author_address
; 
Department of Chemistry
Texas A&M University
PO Box 30012 
College Station 
Texas 77842-3012 
USA
;
_publ_contact_author_email dunbar@mail.chem.tamu.edu
_publ_contact_author_fax (979)8457177
_publ_contact_author_name 'Dunbar, Kim R.'
_publ_contact_author_phone (979)8625235
_publ_section_title
;
Trigonal-Bipyramidal Metal Cyanide Complexes: A Versatile Platform for the
Systematic Assessment of the Magnetic Properties of Prussian Blue Materials
;
_journal_name_full 'Inorganic Chemistry'
_journal_page_first 3438
_journal_page_last 3452
_journal_paper_doi 10.1021/ic801990g
_journal_volume 48
_journal_year 2009
_chemical_formula_sum 'C122 H152 Cl3 Co3 Fe2 Mn N24 O26'
_chemical_formula_weight 2820.46
_chemical_name_systematic
; 
 ? 
;
_space_group_IT_number 15
_symmetry_cell_setting monoclinic
_symmetry_space_group_name_Hall '-C 2yc'
_symmetry_space_group_name_H-M 'C 1 2/c 1'
_atom_sites_solution_hydrogens geom
_atom_sites_solution_primary direct
_atom_sites_solution_secondary difmap
_audit_creation_method SHELXL-97
_cell_angle_alpha 90.00
_cell_angle_beta 108.387(2)
_cell_angle_gamma 90.00
_cell_formula_units_Z 4
_cell_length_a 20.791(2)
_cell_length_b 27.834(3)
_cell_length_c 25.938(3)
_cell_measurement_temperature 110(2)
_cell_volume 14244(3)
_computing_cell_refinement 'SMART V5.625 (Bruker, 2000)'
_computing_data_collection 'SMART V5.625 (Bruker, 2000)'
_computing_data_reduction 'SAINT V6.32 (Bruker, 2001)'
_computing_molecular_graphics 'X-Seed (Barbour, 2001)'
_computing_publication_material 'SHELXL-97 (Sheldrick, 1997)'
_computing_structure_refinement 'SHELXL-97 (Sheldrick, 1997)'
_computing_structure_solution 'SHELXS-97 (Sheldrick, 1997)'
_diffrn_ambient_temperature 110(2)
_diffrn_measured_fraction_theta_full 0.972
_diffrn_measured_fraction_theta_max 0.972
_diffrn_measurement_device_type 'Bruker SMART CCD area-dectector'
_diffrn_measurement_method 'profile data from \w scans'
_diffrn_radiation_monochromator graphite
_diffrn_radiation_source 'fine-focus sealed tube'
_diffrn_radiation_type MoK\a
_diffrn_radiation_wavelength 0.71073
_diffrn_reflns_av_R_equivalents 0.1302
_diffrn_reflns_av_sigmaI/netI 0.1638
_diffrn_reflns_limit_h_max 26
_diffrn_reflns_limit_h_min -27
_diffrn_reflns_limit_k_max 36
_diffrn_reflns_limit_k_min -36
_diffrn_reflns_limit_l_max 33
_diffrn_reflns_limit_l_min -32
_diffrn_reflns_number 65472
_diffrn_reflns_theta_full 28.33
_diffrn_reflns_theta_max 28.33
_diffrn_reflns_theta_min 1.27
_exptl_absorpt_coefficient_mu 0.755
_exptl_absorpt_correction_type multi-scan
_exptl_absorpt_process_details 'SADABS v2.03 (Bruker, 2003)'
_exptl_crystal_colour dark-blue
_exptl_crystal_density_diffrn 1.315
_exptl_crystal_density_method 'not measured'
_exptl_crystal_description block
_exptl_crystal_F_000 5876
_refine_diff_density_max 1.421
_refine_diff_density_min -0.986
_refine_diff_density_rms 0.148
_refine_ls_extinction_method none
_refine_ls_goodness_of_fit_ref 1.071
_refine_ls_hydrogen_treatment mixed
_refine_ls_matrix_type full
_refine_ls_number_parameters 813
_refine_ls_number_reflns 17277
_refine_ls_number_restraints 16
_refine_ls_restrained_S_all 1.071
_refine_ls_R_factor_all 0.2427
_refine_ls_R_factor_gt 0.1261
_refine_ls_shift/su_max 0.027
_refine_ls_shift/su_mean 0.000
_refine_ls_structure_factor_coef Fsqd
_refine_ls_weighting_details 'calc w=1/[\s^2^(Fo^2^)+(0.1557P)^2^+75.0327P] where P=(Fo^2^+2Fc^2^)/3'
_refine_ls_weighting_scheme calc
_refine_ls_wR_factor_gt 0.2888
_refine_ls_wR_factor_ref 0.3493
_reflns_number_gt 7921
_reflns_number_total 17277
_reflns_threshold_expression >2sigma(I)
_cod_data_source_file ic801990g_si_002.cif
_cod_data_source_block d:\mydocu~1\science\curren~1\tbpfor~1\struct~1\chain
_cod_original_cell_volume 14244(2)
_cod_original_sg_symbol_H-M 'C 2/c'
_cod_database_code 4301939

loop_
_symmetry_equiv_pos_as_xyz
'x, y, z'
'-x, y, -z+1/2'
'x+1/2, y+1/2, z'
'-x+1/2, y+1/2, -z+1/2'
'-x, -y, -z'
'x, -y, z-1/2'
'-x+1/2, -y+1/2, -z'
'x+1/2, -y+1/2, z-1/2'

loop_
_atom_site_label
_atom_site_type_symbol
_atom_site_fract_x
_atom_site_fract_y
_atom_site_fract_z
_atom_site_U_iso_or_equiv
_atom_site_adp_type
_atom_site_occupancy
_atom_site_symmetry_multiplicity
_atom_site_calc_flag
_atom_site_refinement_flags
_atom_site_disorder_assembly
_atom_site_disorder_group
Co1 Co 0.63146(6) 0.41506(4) 0.20814(4) 0.0339(3) Uani 1 1 d . . .
Co2 Co 0.5000 0.21352(5) 0.2500 0.0360(4) Uani 1 2 d S . .
Fe1 Fe 0.59410(6) 0.34904(4) 0.36837(4) 0.0309(3) Uani 1 1 d . . .
Mn1 Mn 0.7500 0.2500 0.5000 0.0458(5) Uani 1 2 d S . .
O1 O 0.8126(4) 0.2003(3) 0.4689(2) 0.063(2) Uani 1 1 d D . .
O2 O 0.6677(3) 0.1963(2) 0.4798(3) 0.0576(18) Uani 1 1 d D . .
Cl1 Cl 0.78241(14) 0.57018(10) 0.21511(13) 0.0722(9) Uani 1 1 d D . .
O3 O 0.7599(4) 0.6138(3) 0.1843(4) 0.089(3) Uani 1 1 d D . .
O4 O 0.7521(4) 0.5666(3) 0.2574(4) 0.079(2) Uani 1 1 d D . .
O5 O 0.7641(4) 0.5294(3) 0.1807(4) 0.090(3) Uani 1 1 d D . .
O6 O 0.8557(4) 0.5720(3) 0.2382(4) 0.082(2) Uani 1 1 d D . .
Cl2 Cl 0.9978(10) 0.2478(5) 0.2309(5) 0.164(4) Uiso 0.50 1 d PD A -1
O7 O 1.0466(9) 0.2165(6) 0.2185(8) 0.104(6) Uiso 0.50 1 d PD A -1
O8 O 0.9977(12) 0.2921(7) 0.2020(10) 0.147(9) Uiso 0.50 1 d PD A -1
O9 O 0.9340(11) 0.2274(10) 0.2013(12) 0.177(11) Uiso 0.50 1 d PD A -1
O10 O 1.006(2) 0.2489(12) 0.2889(9) 0.164(4) Uiso 0.50 1 d PD A -1
O1S O 0.6809(3) 0.1182(2) 0.5427(2) 0.0537(16) Uiso 1 1 d . . .
H1S H 0.7211 0.1182 0.5451 0.064 Uiso 1 1 calc R . .
O2S O 0.7711(7) 0.1116(5) 0.0883(5) 0.060(4) Uiso 0.50 1 d PD . .
H2S H 0.7374 0.1012 0.0946 0.072 Uiso 0.50 1 calc PR . .
O4S O 0.3194(10) -0.0560(8) 0.1102(8) 0.220(7) Uiso 1 1 d . . .
H4S H 0.3044 -0.0405 0.1307 0.264 Uiso 1 1 calc R . .
O3S O 0.9976(12) 0.5305(5) 0.2614(7) 0.077(4) Uiso 0.50 1 d P B -2
H3S H 1.0290 0.5114 0.2722 0.093 Uiso 0.50 1 calc PR B -2
O6S O 0.7354(6) 0.0165(4) 0.0763(4) 0.112(3) Uiso 1 1 d . . .
H6S H 0.7675 0.0199 0.0646 0.135 Uiso 1 1 calc R . .
O7S O 1.0375(15) 0.4154(10) 0.4529(12) 0.147(9) Uiso 0.50 1 d PD . .
H7S H 1.0150 0.4267 0.4709 0.177 Uiso 0.50 1 calc PR . .
O5S O 0.5135(8) 0.6890(6) 0.0569(7) 0.081(5) Uiso 0.50 1 d PD . .
H5S H 0.5077 0.7152 0.0693 0.097 Uiso 0.50 1 calc PR . .
N1 N 0.6133(3) 0.4741(2) 0.2410(2) 0.0318(15) Uani 1 1 d . . .
N2 N 0.6272(4) 0.4568(3) 0.1478(3) 0.0493(19) Uani 1 1 d . . .
N3 N 0.7294(4) 0.4212(3) 0.2380(3) 0.0439(18) Uani 1 1 d . . .
N4 N 0.6531(4) 0.3587(3) 0.1730(3) 0.0450(18) Uani 1 1 d . . .
N5 N 0.5906(3) 0.2115(2) 0.2457(3) 0.0390(17) Uani 1 1 d . . .
N6 N 0.4834(4) 0.1643(2) 0.1936(3) 0.046(2) Uani 1 1 d . . .
N7 N 0.6321(3) 0.3778(2) 0.2688(2) 0.0317(15) Uani 1 1 d . . .
N8 N 0.5215(3) 0.2614(2) 0.3040(2) 0.0337(15) Uani 1 1 d . . .
N9 N 0.4632(4) 0.4049(2) 0.3224(2) 0.0358(16) Uani 1 1 d . . .
N10 N 0.7100(4) 0.2801(2) 0.4201(3) 0.0426(18) Uani 1 1 d . . .
N11 N 0.5502(4) 0.3312(3) 0.4688(3) 0.053(2) Uani 1 1 d . . .
N12 N 0.6889(4) 0.4301(3) 0.4273(3) 0.0474(19) Uani 1 1 d . . .
C1 C 0.6059(4) 0.4809(3) 0.2891(3) 0.0345(19) Uani 1 1 d . . .
H1 H 0.6090 0.4544 0.3116 0.041 Uiso 1 1 calc R . .
C2 C 0.6065(4) 0.5126(3) 0.2081(3) 0.040(2) Uani 1 1 d . . .
C3 C 0.6130(5) 0.5024(4) 0.1563(4) 0.052(2) Uani 1 1 d . . .
C4 C 0.6317(6) 0.4451(5) 0.0987(4) 0.070(3) Uani 1 1 d . . .
H4 H 0.6424 0.4138 0.0920 0.084 Uiso 1 1 calc R . .
C5 C 0.5938(4) 0.5256(3) 0.3079(3) 0.037(2) Uani 1 1 d . . .
C6 C 0.5893(4) 0.5662(3) 0.2753(4) 0.046(2) Uani 1 1 d . . .
C9 C 0.5886(5) 0.5867(4) 0.1337(5) 0.072(4) Uani 1 1 d . . .
H9 H 0.5821 0.6117 0.1088 0.086 Uiso 1 1 calc R . .
C10 C 0.6014(6) 0.5393(4) 0.1170(4) 0.066(3) Uani 1 1 d . . .
C11 C 0.6040(7) 0.5267(5) 0.0658(6) 0.088(4) Uani 1 1 d . . .
C12 C 0.6204(8) 0.4800(6) 0.0571(5) 0.098(5) Uani 1 1 d . . .
C13 C 0.5862(5) 0.5295(3) 0.3634(3) 0.050(2) Uani 1 1 d . . .
H13A H 0.6206 0.5505 0.3854 0.075 Uiso 1 1 calc R . .
H13B H 0.5910 0.4983 0.3799 0.075 Uiso 1 1 calc R . .
H13C H 0.5423 0.5423 0.3604 0.075 Uiso 1 1 calc R . .
C14 C 0.5810(5) 0.6153(3) 0.2978(4) 0.060(3) Uani 1 1 d . . .
H14A H 0.5744 0.6389 0.2696 0.091 Uiso 1 1 calc R . .
H14B H 0.6209 0.6230 0.3273 0.091 Uiso 1 1 calc R . .
H14C H 0.5423 0.6150 0.3105 0.091 Uiso 1 1 calc R . .
C15 C 0.5900(10) 0.5620(6) 0.0188(6) 0.144(8) Uani 1 1 d . . .
H15A H 0.5738 0.5449 -0.0149 0.216 Uiso 1 1 calc R . .
H15B H 0.6311 0.5787 0.0206 0.216 Uiso 1 1 calc R . .
H15C H 0.5564 0.5848 0.0213 0.216 Uiso 1 1 calc R . .
C16 C 0.6234(10) 0.4597(7) 0.0015(5) 0.154(8) Uani 1 1 d . . .
H16A H 0.6204 0.4252 0.0018 0.230 Uiso 1 1 calc R . .
H16B H 0.6654 0.4690 -0.0037 0.230 Uiso 1 1 calc R . .
H16C H 0.5862 0.4723 -0.0275 0.230 Uiso 1 1 calc R . .
C17 C 0.7650(5) 0.4534(3) 0.2748(3) 0.045(2) Uani 1 1 d . . .
H17 H 0.7420 0.4775 0.2866 0.054 Uiso 1 1 calc R . .
C18 C 0.7625(5) 0.3866(3) 0.2207(4) 0.047(2) Uani 1 1 d . . .
C19 C 0.7202(5) 0.3534(3) 0.1832(4) 0.051(2) Uani 1 1 d . . .
C20 C 0.6120(5) 0.3259(3) 0.1415(3) 0.050(2) Uani 1 1 d . . .
H20 H 0.5657 0.3281 0.1360 0.060 Uiso 1 1 calc R . .
C21 C 0.8360(5) 0.4513(3) 0.2957(4) 0.048(2) Uani 1 1 d . . .
C22 C 0.8709(5) 0.4162(4) 0.2785(4) 0.062(3) Uani 1 1 d . . .
C23 C 0.8332(5) 0.3827(4) 0.2384(4) 0.057(3) Uani 1 1 d . . .
C24 C 0.8607(7) 0.3440(5) 0.2142(6) 0.087(4) Uani 1 1 d . . .
H24 H 0.9075 0.3400 0.2248 0.105 Uiso 1 1 calc R . .
C25 C 0.8226(7) 0.3143(5) 0.1781(6) 0.080(4) Uani 1 1 d . . .
H25 H 0.8435 0.2909 0.1634 0.096 Uiso 1 1 calc R . .
C26 C 0.7500(6) 0.3165(4) 0.1606(5) 0.071(3) Uani 1 1 d . . .
C27 C 0.7040(7) 0.2841(4) 0.1241(5) 0.073(3) Uani 1 1 d . . .
C28 C 0.6358(6) 0.2884(4) 0.1163(4) 0.058(3) Uani 1 1 d . . .
C29 C 0.8708(5) 0.4892(4) 0.3363(4) 0.066(3) Uani 1 1 d . . .
H29A H 0.8985 0.4740 0.3690 0.099 Uiso 1 1 calc R . .
H29B H 0.8374 0.5090 0.3444 0.099 Uiso 1 1 calc R . .
H29C H 0.8987 0.5087 0.3214 0.099 Uiso 1 1 calc R . .
C30 C 0.9474(6) 0.4110(4) 0.3013(6) 0.083(4) Uani 1 1 d . . .
H30A H 0.9685 0.4324 0.2823 0.125 Uiso 1 1 calc R . .
H30B H 0.9600 0.3785 0.2967 0.125 Uiso 1 1 calc R . .
H30C H 0.9622 0.4190 0.3392 0.125 Uiso 1 1 calc R . .
C31 C 0.7308(8) 0.2445(5) 0.0945(6) 0.102(5) Uani 1 1 d . . .
H31A H 0.7226 0.2537 0.0573 0.153 Uiso 1 1 calc R . .
H31B H 0.7078 0.2148 0.0959 0.153 Uiso 1 1 calc R . .
H31C H 0.7786 0.2404 0.1119 0.153 Uiso 1 1 calc R . .
C32 C 0.5835(6) 0.2537(4) 0.0807(4) 0.078(4) Uani 1 1 d . . .
H32A H 0.5395 0.2614 0.0831 0.116 Uiso 1 1 calc R . .
H32B H 0.5952 0.2214 0.0930 0.116 Uiso 1 1 calc R . .
H32C H 0.5828 0.2567 0.0437 0.116 Uiso 1 1 calc R . .
C33 C 0.6456(4) 0.2370(3) 0.2729(3) 0.044(2) Uani 1 1 d . . .
H33 H 0.6411 0.2598 0.2977 0.052 Uiso 1 1 calc R . .
C34 C 0.5968(5) 0.1801(3) 0.2075(4) 0.048(2) Uani 1 1 d . . .
C35 C 0.5384(5) 0.1545(3) 0.1789(3) 0.044(2) Uani 1 1 d . . .
C36 C 0.4260(5) 0.1411(3) 0.1683(3) 0.047(2) Uani 1 1 d . . .
H36 H 0.3877 0.1474 0.1784 0.056 Uiso 1 1 calc R . .
C37 C 0.7083(5) 0.2316(4) 0.2661(4) 0.054(3) Uani 1 1 d . . .
C38 C 0.7168(5) 0.1977(4) 0.2293(5) 0.062(3) Uani 1 1 d . . .
C39 C 0.6591(5) 0.1724(3) 0.1967(4) 0.057(3) Uani 1 1 d . . .
C40 C 0.6582(6) 0.1385(4) 0.1556(4) 0.067(3) Uani 1 1 d . . .
H40 H 0.6981 0.1322 0.1478 0.081 Uiso 1 1 calc R . .
C41 C 0.6010(6) 0.1151(4) 0.1277(4) 0.066(3) Uani 1 1 d . . .
H41 H 0.6026 0.0939 0.1004 0.079 Uiso 1 1 calc R . .
C42 C 0.5378(5) 0.1214(3) 0.1380(4) 0.057(3) Uani 1 1 d . . .
C43 C 0.4769(6) 0.0968(3) 0.1113(4) 0.059(3) Uani 1 1 d . . .
C44 C 0.4213(6) 0.1073(3) 0.1266(4) 0.055(3) Uani 1 1 d . . .
C45 C 0.7657(5) 0.2625(4) 0.3001(4) 0.068(3) Uani 1 1 d . . .
H45A H 0.7998 0.2424 0.3240 0.101 Uiso 1 1 calc R . .
H45B H 0.7487 0.2846 0.3210 0.101 Uiso 1 1 calc R . .
H45C H 0.7850 0.2800 0.2767 0.101 Uiso 1 1 calc R . .
C46 C 0.7865(6) 0.1884(5) 0.2232(6) 0.089(4) Uani 1 1 d . . .
H46A H 0.8107 0.2182 0.2264 0.133 Uiso 1 1 calc R . .
H46B H 0.7810 0.1745 0.1882 0.133 Uiso 1 1 calc R . .
H46C H 0.8115 0.1667 0.2511 0.133 Uiso 1 1 calc R . .
C47 C 0.4719(7) 0.0613(4) 0.0665(4) 0.084(4) Uani 1 1 d . . .
H47A H 0.4392 0.0724 0.0335 0.126 Uiso 1 1 calc R . .
H47B H 0.4579 0.0306 0.0762 0.126 Uiso 1 1 calc R . .
H47C H 0.5153 0.0581 0.0611 0.126 Uiso 1 1 calc R . .
C48 C 0.3533(6) 0.0839(4) 0.0993(4) 0.073(4) Uani 1 1 d . . .
H48A H 0.3382 0.0920 0.0614 0.110 Uiso 1 1 calc R . .
H48B H 0.3209 0.0952 0.1159 0.110 Uiso 1 1 calc R . .
H48C H 0.3577 0.0496 0.1033 0.110 Uiso 1 1 calc R . .
C49 C 0.6201(4) 0.3638(2) 0.3066(3) 0.0293(17) Uani 1 1 d . . .
C50 C 0.5454(4) 0.2954(3) 0.3305(3) 0.0339(18) Uani 1 1 d . . .
C51 C 0.5155(4) 0.3868(3) 0.3396(3) 0.0349(19) Uani 1 1 d . . .
C52 C 0.6674(4) 0.3070(3) 0.3986(3) 0.0356(19) Uani 1 1 d . . .
C53 C 0.5658(4) 0.3383(3) 0.4314(3) 0.039(2) Uani 1 1 d . . .
C54 C 0.6515(4) 0.4005(3) 0.4053(3) 0.0357(19) Uani 1 1 d . . .
C55 C 0.5979(5) 0.2084(3) 0.4619(4) 0.063(3) Uani 1 1 d . . .
H55A H 0.5856 0.2219 0.4916 0.094 Uiso 1 1 calc R . .
H55B H 0.5714 0.1800 0.4490 0.094 Uiso 1 1 calc R . .
H55C H 0.5893 0.2315 0.4331 0.094 Uiso 1 1 calc R . .
C56 C 0.7914(7) 0.1754(5) 0.4219(5) 0.097(5) Uani 1 1 d D . .
H56A H 0.7915 0.1417 0.4297 0.146 Uiso 1 1 calc R . .
H56B H 0.8213 0.1815 0.4010 0.146 Uiso 1 1 calc R . .
H56C H 0.7463 0.1853 0.4016 0.146 Uiso 1 1 calc R . .
C61 C 0.5943(4) 0.5595(3) 0.2230(4) 0.043(2) Uani 1 1 d . . .
C62 C 0.5857(5) 0.5965(4) 0.1839(4) 0.058(3) Uani 1 1 d . . .
H8 H 0.5780 0.6279 0.1929 0.069 Uiso 1 1 calc R . .
C1S C 0.6738(6) 0.1296(4) 0.5942(5) 0.075(3) Uiso 1 1 d . . .
H1S1 H 0.7168 0.1398 0.6185 0.112 Uiso 1 1 calc R . .
H1S2 H 0.6586 0.1017 0.6088 0.112 Uiso 1 1 calc R . .
H1S3 H 0.6414 0.1550 0.5899 0.112 Uiso 1 1 calc R . .
C2S C 0.7523(18) 0.1311(13) 0.0356(10) 0.132(12) Uiso 0.50 1 d PD . .
H2S1 H 0.7865 0.1532 0.0329 0.198 Uiso 0.50 1 calc PR . .
H2S2 H 0.7099 0.1477 0.0284 0.198 Uiso 0.50 1 calc PR . .
H2S3 H 0.7475 0.1057 0.0096 0.198 Uiso 0.50 1 calc PR . .
C4S C 0.3871(11) -0.0474(8) 0.1224(8) 0.157(8) Uiso 1 1 d . . .
H4S1 H 0.3963 -0.0354 0.0907 0.236 Uiso 1 1 calc R . .
H4S2 H 0.4118 -0.0768 0.1339 0.236 Uiso 1 1 calc R . .
H4S3 H 0.4009 -0.0241 0.1510 0.236 Uiso 1 1 calc R . .
C3S C 0.9374(13) 0.5060(9) 0.2164(11) 0.077(4) Uiso 0.50 1 d P B -2
H3S1 H 0.9428 0.5113 0.1814 0.116 Uiso 0.50 1 calc PR B -2
H3S2 H 0.8953 0.5197 0.2170 0.116 Uiso 0.50 1 calc PR B -2
H3S3 H 0.9375 0.4722 0.2233 0.116 Uiso 0.50 1 calc PR B -2
C6S C 0.6782(10) 0.0095(7) 0.0344(7) 0.135(6) Uiso 1 1 d . . .
H6S1 H 0.6556 -0.0188 0.0409 0.202 Uiso 1 1 calc R . .
H6S2 H 0.6893 0.0057 0.0014 0.202 Uiso 1 1 calc R . .
H6S3 H 0.6488 0.0368 0.0311 0.202 Uiso 1 1 calc R . .
C7S C 1.041(2) 0.3655(11) 0.4592(17) 0.154(15) Uiso 0.50 1 d PD . .
H7S1 H 1.0876 0.3555 0.4702 0.232 Uiso 0.50 1 calc PR . .
H7S2 H 1.0169 0.3504 0.4253 0.232 Uiso 0.50 1 calc PR . .
H7S3 H 1.0210 0.3562 0.4864 0.232 Uiso 0.50 1 calc PR . .
C5S C 0.4504(14) 0.6620(12) 0.0420(15) 0.141(13) Uiso 0.50 1 d PD . .
H5S1 H 0.4434 0.6469 0.0073 0.212 Uiso 0.50 1 calc PR . .
H5S2 H 0.4134 0.6834 0.0397 0.212 Uiso 0.50 1 calc PR . .
H5S3 H 0.4527 0.6379 0.0689 0.212 Uiso 0.50 1 calc PR . .
H2M H 0.681(9) 0.170(3) 0.496(6) 0.170 Uiso 1 1 d D . .
H1M H 0.849(5) 0.216(5) 0.475(4) 0.170 Uiso 1 1 d D . .

loop_
_atom_site_aniso_label
_atom_site_aniso_U_11
_atom_site_aniso_U_22
_atom_site_aniso_U_33
_atom_site_aniso_U_23
_atom_site_aniso_U_13
_atom_site_aniso_U_12
Co1 0.0385(6) 0.0359(6) 0.0237(5) 0.0040(4) 0.0047(4) -0.0006(5)
Co2 0.0370(9) 0.0215(7) 0.0376(8) 0.000 -0.0053(7) 0.000
Fe1 0.0387(7) 0.0253(6) 0.0202(5) 0.0032(4) -0.0030(4) -0.0032(5)
Mn1 0.0511(12) 0.0316(9) 0.0351(9) 0.0112(7) -0.0145(8) -0.0039(8)
O1 0.067(5) 0.060(4) 0.041(3) -0.004(3) -0.015(3) 0.007(3)
O2 0.055(4) 0.041(4) 0.059(4) 0.018(3) -0.008(3) -0.008(3)
Cl1 0.0503(16) 0.0536(16) 0.097(2) 0.0232(15) 0.0009(15) -0.0072(12)
O3 0.073(5) 0.061(5) 0.113(7) 0.047(5) 0.000(5) 0.004(4)
O4 0.057(5) 0.071(5) 0.107(6) 0.029(5) 0.022(5) -0.004(4)
O5 0.084(6) 0.067(5) 0.102(6) 0.014(5) 0.007(5) -0.023(4)
O6 0.051(5) 0.076(5) 0.108(6) 0.023(5) 0.008(4) -0.009(4)
N1 0.034(4) 0.029(3) 0.029(3) 0.008(3) 0.004(3) -0.005(3)
N2 0.047(5) 0.066(6) 0.038(4) 0.011(4) 0.018(3) 0.009(4)
N3 0.048(5) 0.043(4) 0.039(4) 0.011(3) 0.012(3) -0.003(4)
N4 0.053(5) 0.049(4) 0.031(4) -0.005(3) 0.009(3) 0.004(4)
N5 0.038(4) 0.030(4) 0.037(4) -0.001(3) -0.004(3) 0.007(3)
N6 0.052(5) 0.023(3) 0.042(4) -0.001(3) -0.014(3) -0.002(3)
N7 0.035(4) 0.024(3) 0.027(3) -0.001(3) -0.002(3) 0.001(3)
N8 0.031(4) 0.029(3) 0.031(3) 0.004(3) -0.006(3) -0.004(3)
N9 0.044(4) 0.035(4) 0.024(3) -0.001(3) 0.004(3) -0.006(3)
N10 0.050(5) 0.034(4) 0.034(4) 0.006(3) -0.001(3) -0.003(3)
N11 0.060(5) 0.055(5) 0.032(4) 0.010(3) 0.001(4) -0.001(4)
N12 0.050(5) 0.042(4) 0.038(4) -0.007(3) -0.002(3) 0.001(4)
C1 0.036(5) 0.028(4) 0.032(4) 0.006(3) 0.000(3) -0.004(3)
C2 0.031(4) 0.036(5) 0.048(5) 0.015(4) 0.003(4) -0.002(4)
C3 0.044(6) 0.059(6) 0.053(6) 0.022(5) 0.013(4) 0.008(5)
C4 0.085(9) 0.086(8) 0.044(6) 0.013(5) 0.028(6) 0.016(7)
C5 0.030(4) 0.032(4) 0.039(4) -0.007(3) -0.004(3) -0.007(3)
C6 0.033(5) 0.026(4) 0.066(6) 0.005(4) -0.003(4) -0.004(4)
C9 0.053(7) 0.067(8) 0.097(9) 0.051(7) 0.025(6) 0.009(5)
C10 0.064(7) 0.087(9) 0.053(6) 0.039(6) 0.027(5) 0.004(6)
C11 0.087(10) 0.095(10) 0.089(10) 0.053(8) 0.037(7) 0.025(8)
C12 0.119(12) 0.134(13) 0.057(7) 0.036(8) 0.052(8) 0.025(10)
C13 0.057(6) 0.041(5) 0.046(5) -0.004(4) 0.007(4) 0.007(4)
C14 0.056(6) 0.035(5) 0.084(7) 0.000(5) 0.012(5) -0.010(4)
C15 0.208(19) 0.168(17) 0.085(10) 0.096(11) 0.087(12) 0.074(14)
C16 0.23(2) 0.199(19) 0.057(8) 0.048(11) 0.084(12) 0.071(16)
C17 0.048(6) 0.046(5) 0.038(5) 0.012(4) 0.009(4) -0.002(4)
C18 0.051(6) 0.042(5) 0.050(5) 0.010(4) 0.019(4) 0.000(4)
C19 0.053(6) 0.056(6) 0.047(5) -0.001(4) 0.021(4) 0.003(5)
C20 0.051(6) 0.057(6) 0.034(5) -0.002(4) 0.004(4) 0.009(5)
C21 0.043(6) 0.042(5) 0.053(5) 0.012(4) 0.007(4) -0.009(4)
C22 0.044(6) 0.066(7) 0.070(7) 0.024(6) 0.011(5) -0.009(5)
C23 0.048(6) 0.057(6) 0.069(7) 0.012(5) 0.024(5) 0.004(5)
C24 0.060(8) 0.082(9) 0.131(12) 0.000(9) 0.045(8) 0.010(7)
C25 0.068(8) 0.073(8) 0.114(11) -0.020(8) 0.048(8) 0.005(7)
C26 0.063(8) 0.074(8) 0.081(8) -0.013(6) 0.032(6) 0.012(6)
C27 0.087(9) 0.063(7) 0.070(7) -0.020(6) 0.026(6) 0.018(6)
C28 0.073(8) 0.056(6) 0.042(5) -0.006(4) 0.014(5) 0.017(5)
C29 0.049(6) 0.058(6) 0.071(7) 0.014(5) -0.008(5) -0.017(5)
C30 0.052(7) 0.070(8) 0.117(10) 0.014(7) 0.011(7) -0.009(6)
C31 0.114(12) 0.099(11) 0.098(10) -0.037(8) 0.040(9) 0.027(9)
C32 0.094(9) 0.065(7) 0.053(6) -0.022(5) -0.007(6) 0.009(6)
C33 0.042(5) 0.033(5) 0.044(5) 0.000(4) -0.003(4) 0.004(4)
C34 0.048(6) 0.036(5) 0.051(5) 0.001(4) 0.003(4) 0.017(4)
C35 0.047(6) 0.027(4) 0.045(5) -0.005(4) -0.003(4) 0.014(4)
C36 0.058(6) 0.028(4) 0.039(5) 0.005(3) -0.007(4) -0.001(4)
C37 0.036(5) 0.052(6) 0.064(6) 0.000(5) 0.001(4) 0.009(4)
C38 0.047(6) 0.046(6) 0.086(8) -0.013(5) 0.012(5) 0.010(5)
C39 0.053(6) 0.035(5) 0.069(6) -0.007(4) 0.000(5) 0.019(4)
C40 0.069(7) 0.047(6) 0.076(7) -0.018(5) 0.011(6) 0.021(5)
C41 0.075(8) 0.042(6) 0.070(7) -0.014(5) 0.006(6) 0.021(5)
C42 0.061(7) 0.035(5) 0.060(6) 0.001(4) -0.004(5) 0.015(5)
C43 0.062(7) 0.037(5) 0.053(6) -0.005(4) -0.015(5) 0.004(5)
C44 0.074(7) 0.029(5) 0.041(5) 0.002(4) -0.011(5) -0.009(5)
C45 0.043(6) 0.075(8) 0.072(7) -0.018(6) -0.001(5) 0.003(5)
C46 0.049(7) 0.076(8) 0.130(11) -0.031(8) 0.013(7) 0.023(6)
C47 0.120(11) 0.048(6) 0.059(7) -0.019(5) -0.005(7) 0.002(6)
C48 0.092(9) 0.049(6) 0.051(6) 0.000(5) -0.017(5) -0.025(6)
C49 0.039(4) 0.017(3) 0.021(4) 0.000(3) -0.005(3) 0.000(3)
C50 0.036(5) 0.030(4) 0.029(4) 0.009(3) 0.001(3) 0.001(3)
C51 0.045(5) 0.033(4) 0.019(3) 0.006(3) -0.001(3) -0.002(4)
C52 0.040(5) 0.028(4) 0.031(4) 0.006(3) -0.001(3) -0.010(4)
C53 0.049(5) 0.035(4) 0.023(4) 0.004(3) -0.004(4) -0.007(4)
C54 0.041(5) 0.034(4) 0.026(4) 0.002(3) 0.002(3) 0.002(4)
C55 0.064(7) 0.042(5) 0.061(6) 0.011(5) -0.009(5) -0.011(5)
C56 0.097(10) 0.071(8) 0.083(8) -0.018(7) -0.030(7) 0.024(7)
C61 0.029(5) 0.042(5) 0.052(5) 0.013(4) 0.004(4) -0.003(4)
C62 0.045(6) 0.054(6) 0.074(7) 0.032(5) 0.019(5) 0.002(5)

loop_
_atom_type_symbol
_atom_type_description
_atom_type_scat_dispersion_real
_atom_type_scat_dispersion_imag
_atom_type_scat_source
C C 0.0033 0.0016 'International Tables Vol C Tables 4.2.6.8 and 6.1.1.4'
H H 0.0000 0.0000 'International Tables Vol C Tables 4.2.6.8 and 6.1.1.4'
N N 0.0061 0.0033 'International Tables Vol C Tables 4.2.6.8 and 6.1.1.4'
O O 0.0106 0.0060 'International Tables Vol C Tables 4.2.6.8 and 6.1.1.4'
Fe Fe 0.3463 0.8444 'International Tables Vol C Tables 4.2.6.8 and 6.1.1.4'
Co Co 0.3494 0.9721 'International Tables Vol C Tables 4.2.6.8 and 6.1.1.4'
Cl Cl 0.1484 0.1585 'International Tables Vol C Tables 4.2.6.8 and 6.1.1.4'
Mn Mn 0.3368 0.7283 'International Tables Vol C Tables 4.2.6.8 and 6.1.1.4'

loop_
_geom_angle_atom_site_label_1
_geom_angle_atom_site_label_2
_geom_angle_atom_site_label_3
_geom_angle
_geom_angle_site_symmetry_1
_geom_angle_site_symmetry_3
_geom_angle_publ_flag
N7 Co1 N9 90.0(3) . 2_655 ?
N7 Co1 N2 175.8(3) . . ?
N9 Co1 N2 88.6(3) 2_655 . ?
N7 Co1 N4 90.3(3) . . ?
N9 Co1 N4 92.7(3) 2_655 . ?
N2 Co1 N4 93.6(3) . . ?
N7 Co1 N1 92.9(3) . . ?
N9 Co1 N1 89.4(3) 2_655 . ?
N2 Co1 N1 83.2(3) . . ?
N4 Co1 N1 176.1(3) . . ?
N7 Co1 N3 89.2(3) . . ?
N9 Co1 N3 176.2(3) 2_655 . ?
N2 Co1 N3 92.5(3) . . ?
N4 Co1 N3 83.6(3) . . ?
N1 Co1 N3 94.3(3) . . ?
N8 Co2 N8 89.8(4) . 2_655 ?
N8 Co2 N5 93.2(3) . . ?
N8 Co2 N5 89.1(3) 2_655 . ?
N8 Co2 N5 89.1(3) . 2_655 ?
N8 Co2 N5 93.2(3) 2_655 2_655 ?
N5 Co2 N5 176.7(4) . 2_655 ?
N8 Co2 N6 176.4(3) . . ?
N8 Co2 N6 89.7(3) 2_655 . ?
N5 Co2 N6 83.2(3) . . ?
N5 Co2 N6 94.5(3) 2_655 . ?
N8 Co2 N6 89.7(3) . 2_655 ?
N8 Co2 N6 176.4(3) 2_655 2_655 ?
N5 Co2 N6 94.5(3) . 2_655 ?
N5 Co2 N6 83.2(3) 2_655 2_655 ?
N6 Co2 N6 91.0(4) . 2_655 ?
C52 Fe1 C51 174.7(3) . . ?
C52 Fe1 C49 94.4(3) . . ?
C51 Fe1 C49 89.3(3) . . ?
C52 Fe1 C50 87.5(3) . . ?
C51 Fe1 C50 88.8(3) . . ?
C49 Fe1 C50 88.9(3) . . ?
C52 Fe1 C54 87.8(3) . . ?
C51 Fe1 C54 96.1(3) . . ?
C49 Fe1 C54 87.8(3) . . ?
C50 Fe1 C54 174.1(4) . . ?
C52 Fe1 C53 88.5(4) . . ?
C51 Fe1 C53 87.9(3) . . ?
C49 Fe1 C53 176.3(3) . . ?
C50 Fe1 C53 93.5(3) . . ?
C54 Fe1 C53 90.1(3) . . ?
N10 Mn1 N10 180.000(1) 7_656 . ?
N10 Mn1 O2 90.0(2) 7_656 7_656 ?
N10 Mn1 O2 90.0(2) . 7_656 ?
N10 Mn1 O2 90.0(2) 7_656 . ?
N10 Mn1 O2 90.0(2) . . ?
O2 Mn1 O2 180.0(3) 7_656 . ?
N10 Mn1 O1 89.1(3) 7_656 7_656 ?
N10 Mn1 O1 90.9(3) . 7_656 ?
O2 Mn1 O1 89.5(3) 7_656 7_656 ?
O2 Mn1 O1 90.5(3) . 7_656 ?
N10 Mn1 O1 90.9(3) 7_656 . ?
N10 Mn1 O1 89.1(3) . . ?
O2 Mn1 O1 90.5(3) 7_656 . ?
O2 Mn1 O1 89.5(3) . . ?
O1 Mn1 O1 180.0(3) 7_656 . ?
C56 O1 Mn1 126.0(7) . . ?
C55 O2 Mn1 123.6(5) . . ?
O5 Cl1 O4 109.4(5) . . ?
O5 Cl1 O3 110.3(5) . . ?
O4 Cl1 O3 109.7(5) . . ?
O5 Cl1 O6 109.0(5) . . ?
O4 Cl1 O6 110.1(5) . . ?
O3 Cl1 O6 108.3(5) . . ?
O9 Cl2 O8 102.3(16) . . ?
O9 Cl2 O7 103.7(15) . . ?
O8 Cl2 O7 106.5(14) . . ?
O9 Cl2 O10 110.8(16) . . ?
O8 Cl2 O10 120(2) . . ?
O7 Cl2 O10 112.0(16) . . ?
C1 N1 C2 117.7(7) . . ?
C1 N1 Co1 129.3(5) . . ?
C2 N1 Co1 112.9(6) . . ?
C3 N2 C4 118.0(9) . . ?
C3 N2 Co1 113.2(6) . . ?
C4 N2 Co1 128.6(8) . . ?
C18 N3 C17 119.3(8) . . ?
C18 N3 Co1 112.9(6) . . ?
C17 N3 Co1 127.7(7) . . ?
C20 N4 C19 118.1(8) . . ?
C20 N4 Co1 129.8(7) . . ?
C19 N4 Co1 112.1(6) . . ?
C33 N5 C34 117.6(8) . . ?
C33 N5 Co2 130.0(6) . . ?
C34 N5 Co2 112.4(6) . . ?
C36 N6 C35 118.1(8) . . ?
C36 N6 Co2 128.9(7) . . ?
C35 N6 Co2 113.0(5) . . ?
C49 N7 Co1 162.0(6) . . ?
C50 N8 Co2 163.1(7) . . ?
C51 N9 Co1 162.7(6) . 2_655 ?
C52 N10 Mn1 136.1(7) . . ?
N1 C1 C5 123.3(7) . . ?
N1 C2 C61 123.7(8) . . ?
N1 C2 C3 114.8(8) . . ?
C61 C2 C3 121.6(8) . . ?
N2 C3 C10 124.5(10) . . ?
N2 C3 C2 115.9(8) . . ?
C10 C3 C2 119.5(10) . . ?
N2 C4 C12 120.8(11) . . ?
C1 C5 C6 119.9(8) . . ?
C1 C5 C13 119.2(7) . . ?
C6 C5 C13 120.9(8) . . ?
C5 C6 C61 117.8(8) . . ?
C5 C6 C14 119.5(9) . . ?
C61 C6 C14 122.7(8) . . ?
C62 C9 C10 122.9(9) . . ?
C11 C10 C3 117.1(11) . . ?
C11 C10 C9 125.8(10) . . ?
C3 C10 C9 117.1(10) . . ?
C12 C11 C10 118.7(10) . . ?
C12 C11 C15 118.2(13) . . ?
C10 C11 C15 123.1(13) . . ?
C11 C12 C4 120.8(12) . . ?
C11 C12 C16 125.0(12) . . ?
C4 C12 C16 114.1(14) . . ?
N3 C17 C21 121.4(9) . . ?
N3 C18 C23 122.9(9) . . ?
N3 C18 C19 115.0(9) . . ?
C23 C18 C19 122.1(9) . . ?
N4 C19 C26 124.0(9) . . ?
N4 C19 C18 116.3(8) . . ?
C26 C19 C18 119.7(10) . . ?
N4 C20 C28 122.7(10) . . ?
C22 C21 C17 120.2(9) . . ?
C22 C21 C29 122.6(9) . . ?
C17 C21 C29 117.2(9) . . ?
C21 C22 C23 118.3(9) . . ?
C21 C22 C30 122.5(10) . . ?
C23 C22 C30 119.2(11) . . ?
C18 C23 C22 117.8(10) . . ?
C18 C23 C24 115.6(10) . . ?
C22 C23 C24 126.7(11) . . ?
C25 C24 C23 123.0(12) . . ?
C24 C25 C26 122.6(12) . . ?
C19 C26 C27 116.2(10) . . ?
C19 C26 C25 116.9(11) . . ?
C27 C26 C25 126.8(11) . . ?
C28 C27 C26 119.1(10) . . ?
C28 C27 C31 120.5(11) . . ?
C26 C27 C31 120.5(12) . . ?
C27 C28 C20 119.8(10) . . ?
C27 C28 C32 122.7(10) . . ?
C20 C28 C32 117.5(10) . . ?
N5 C33 C37 123.9(9) . . ?
N5 C34 C35 116.6(9) . . ?
N5 C34 C39 122.8(8) . . ?
C35 C34 C39 120.6(9) . . ?
N6 C35 C34 114.8(8) . . ?
N6 C35 C42 122.9(8) . . ?
C34 C35 C42 122.4(10) . . ?
N6 C36 C44 122.3(10) . . ?
C33 C37 C38 119.5(9) . . ?
C33 C37 C45 117.9(9) . . ?
C38 C37 C45 122.6(10) . . ?
C37 C38 C39 118.6(9) . . ?
C37 C38 C46 121.0(9) . . ?
C39 C38 C46 120.4(10) . . ?
C40 C39 C38 125.9(10) . . ?
C40 C39 C34 116.8(9) . . ?
C38 C39 C34 117.3(9) . . ?
C41 C40 C39 121.5(11) . . ?
C40 C41 C42 123.2(10) . . ?
C35 C42 C43 118.9(10) . . ?
C35 C42 C41 115.4(9) . . ?
C43 C42 C41 125.7(10) . . ?
C44 C43 C42 117.6(9) . . ?
C44 C43 C47 120.4(9) . . ?
C42 C43 C47 122.0(11) . . ?
C43 C44 C36 120.2(9) . . ?
C43 C44 C48 121.5(9) . . ?
C36 C44 C48 118.2(11) . . ?
N7 C49 Fe1 172.0(7) . . ?
N8 C50 Fe1 171.5(8) . . ?
N9 C51 Fe1 171.7(7) . . ?
N10 C52 Fe1 174.7(8) . . ?
N11 C53 Fe1 178.6(8) . . ?
N12 C54 Fe1 176.4(8) . . ?
C6 C61 C2 117.5(7) . . ?
C6 C61 C62 124.4(9) . . ?
C2 C61 C62 118.1(9) . . ?
C9 C62 C61 120.7(10) . . ?

loop_
_geom_bond_atom_site_label_1
_geom_bond_atom_site_label_2
_geom_bond_distance
_geom_bond_site_symmetry_2
_geom_bond_publ_flag
Co1 N7 1.880(7) . ?
Co1 N9 1.896(7) 2_655 ?
Co1 N2 1.929(7) . ?
Co1 N4 1.938(7) . ?
Co1 N1 1.943(7) . ?
Co1 N3 1.944(7) . ?
Co2 N8 1.883(6) . ?
Co2 N8 1.883(6) 2_655 ?
Co2 N5 1.923(7) . ?
Co2 N5 1.923(7) 2_655 ?
Co2 N6 1.952(7) . ?
Co2 N6 1.952(7) 2_655 ?
Fe1 C52 1.884(8) . ?
Fe1 C51 1.887(8) . ?
Fe1 C49 1.890(8) . ?
Fe1 C50 1.895(8) . ?
Fe1 C54 1.916(8) . ?
Fe1 C53 1.927(9) . ?
Mn1 N10 2.146(6) 7_656 ?
Mn1 N10 2.146(6) . ?
Mn1 O2 2.207(6) 7_656 ?
Mn1 O2 2.207(6) . ?
Mn1 O1 2.218(7) 7_656 ?
Mn1 O1 2.218(7) . ?
O1 C56 1.349(13) . ?
O2 C55 1.419(12) . ?
Cl1 O5 1.419(9) . ?
Cl1 O4 1.431(9) . ?
Cl1 O3 1.448(7) . ?
Cl1 O6 1.451(8) . ?
Cl2 O9 1.426(18) . ?
Cl2 O8 1.443(17) . ?
Cl2 O7 1.449(16) . ?
Cl2 O10 1.457(17) . ?
O1S C1S 1.424(12) . ?
O2S C2S 1.407(18) . ?
O4S C4S 1.36(2) . ?
O3S C3S 1.57(3) . ?
O6S C6S 1.348(18) . ?
O7S C7S 1.399(18) . ?
O5S C5S 1.454(18) . ?
N1 C1 1.319(10) . ?
N1 C2 1.348(9) . ?
N2 C3 1.338(12) . ?
N2 C4 1.346(12) . ?
N3 C18 1.339(12) . ?
N3 C17 1.348(11) . ?
N4 C20 1.339(11) . ?
N4 C19 1.343(12) . ?
N5 C33 1.341(10) . ?
N5 C34 1.359(11) . ?
N6 C36 1.335(11) . ?
N6 C35 1.344(12) . ?
N7 C49 1.155(9) . ?
N8 C50 1.183(9) . ?
N9 C51 1.153(10) . ?
N9 Co1 1.896(7) 2_655 ?
N10 C52 1.160(10) . ?
N11 C53 1.132(11) . ?
N12 C54 1.152(10) . ?
C1 C5 1.386(11) . ?
C2 C61 1.409(12) . ?
C2 C3 1.420(13) . ?
C3 C10 1.413(13) . ?
C4 C12 1.415(16) . ?
C5 C6 1.396(11) . ?
C5 C13 1.500(12) . ?
C6 C61 1.406(13) . ?
C6 C14 1.516(13) . ?
C9 C62 1.351(16) . ?
C9 C10 1.439(17) . ?
C10 C11 1.392(17) . ?
C11 C12 1.380(19) . ?
C11 C15 1.521(15) . ?
C12 C16 1.567(19) . ?
C17 C21 1.403(12) . ?
C18 C23 1.399(13) . ?
C18 C19 1.425(13) . ?
C19 C26 1.419(14) . ?
C20 C28 1.402(13) . ?
C21 C22 1.373(15) . ?
C21 C29 1.506(13) . ?
C22 C23 1.431(15) . ?
C22 C30 1.519(14) . ?
C23 C24 1.452(16) . ?
C24 C25 1.311(17) . ?
C25 C26 1.433(16) . ?
C26 C27 1.433(16) . ?
C27 C28 1.373(15) . ?
C27 C31 1.543(15) . ?
C28 C32 1.527(14) . ?
C33 C37 1.377(13) . ?
C34 C35 1.400(12) . ?
C34 C39 1.425(14) . ?
C35 C42 1.403(13) . ?
C36 C44 1.412(13) . ?
C37 C38 1.392(14) . ?
C37 C45 1.509(13) . ?
C38 C39 1.418(14) . ?
C38 C46 1.528(15) . ?
C39 C40 1.418(13) . ?
C40 C41 1.350(15) . ?
C41 C42 1.432(15) . ?
C42 C43 1.412(14) . ?
C43 C44 1.368(15) . ?
C43 C47 1.505(14) . ?
C44 C48 1.515(13) . ?
C61 C62 1.416(12) . ?
